data_7213193
loop_
_publ_author_name
'Jeppesen, Jan Oskar'
'Thorup, Niels'
'Becher, Jan'

_publ_section_title
;
 A novel thiopyran-4-thione synthesis and crystal structure of a
 thiopyran-4-thione
;
_journal_issue 9
_journal_name_full 'Journal of the Chemical Society, Perkin Transactions 1'
_journal_page_first 1467
_journal_paper_doi 10.1039/a908068f
_journal_year 2000
_chemical_formula_moiety 'C33 H20 O4 S2'
_chemical_formula_sum 'C33 H20 O4 S2'
_chemical_formula_weight 544.61
_chemical_melting_point 505
_chemical_name_systematic
;
2,3,5,6-tetrakis(benzoyl)thiopyran-4-thione
;
_space_group_IT_number 29
_symmetry_cell_setting orthorhombic
_symmetry_space_group_name_Hall 'P 2c -2ac'
_symmetry_space_group_name_H-M 'P c a 21'
_atom_sites_solution_hydrogens geom
_atom_sites_solution_primary direct
_atom_sites_solution_secondary difmap
_audit_creation_method 'manual editing of SHELXL-97 cif'
_cell_angle_alpha 90.00
_cell_angle_beta 90.00
_cell_angle_gamma 90.00
_cell_formula_units_Z 4
_cell_length_a 21.094(2)
_cell_length_b 5.6478(6)
_cell_length_c 21.496(2)
_cell_measurement_temperature 120(2)
_cell_volume 2560.9(4)
_computing_cell_refinement 'SMART (Siemens, 1995)'
_computing_data_collection 'SMART (Siemens, 1995)'
_computing_data_reduction 'SAINT (Siemens, 1995)'
_computing_molecular_graphics 'SHELXTL-97 (Sheldrick, 1997)'
_computing_structure_refinement 'SHELXL-97 (Sheldrick, 1997)'
_computing_structure_solution 'SHELXS-97 (Sheldrick, 1990)'
_diffrn_ambient_temperature 120(2)
_diffrn_measured_fraction_theta_full 0.999
_diffrn_measured_fraction_theta_max 0.999
_diffrn_measurement_device_type 'Siemens SMART CCD'
_diffrn_measurement_method 'omega scan, frame data integration'
_diffrn_radiation_monochromator graphite
_diffrn_radiation_source 'fine-focus sealed tube'
_diffrn_radiation_type MoK\a
_diffrn_radiation_wavelength 0.71073
_diffrn_reflns_av_R_equivalents 0.0284
_diffrn_reflns_av_sigmaI/netI 0.0228
_diffrn_reflns_limit_h_max 26
_diffrn_reflns_limit_h_min -26
_diffrn_reflns_limit_k_max 7
_diffrn_reflns_limit_k_min -7
_diffrn_reflns_limit_l_max 26
_diffrn_reflns_limit_l_min -26
_diffrn_reflns_number 25516
_diffrn_reflns_theta_full 26.40
_diffrn_reflns_theta_max 26.40
_diffrn_reflns_theta_min 1.89
_exptl_absorpt_coefficient_mu 0.248
_exptl_absorpt_correction_T_max 0.9733
_exptl_absorpt_correction_T_min 0.8903
_exptl_absorpt_correction_type multi-scan
_exptl_absorpt_process_details 'SADABS (Sheldrick, 1996)'
_exptl_crystal_colour green
_exptl_crystal_density_diffrn 1.413
_exptl_crystal_density_method 'not measured'
_exptl_crystal_description prism
_exptl_crystal_F_000 1128
_exptl_crystal_preparation
;
crystallized from acetone
;
_exptl_crystal_size_max 0.48
_exptl_crystal_size_mid 0.23
_exptl_crystal_size_min 0.11
_refine_diff_density_max 0.284
_refine_diff_density_min -0.254
_refine_diff_density_rms 0.044
_refine_ls_abs_structure_details 'Flack H D (1983), Acta Cryst. A39, 876-881'
_refine_ls_abs_structure_Flack 0.0(4)
_refine_ls_extinction_method none
_refine_ls_goodness_of_fit_ref 1.089
_refine_ls_hydrogen_treatment constr
_refine_ls_matrix_type full
_refine_ls_number_parameters 381
_refine_ls_number_reflns 5235
_refine_ls_number_restraints 15
_refine_ls_restrained_S_all 1.099
_refine_ls_R_factor_all 0.0394
_refine_ls_R_factor_gt 0.0362
_refine_ls_shift/su_max 0.000
_refine_ls_shift/su_mean 0.000
_refine_ls_structure_factor_coef Fsqd
_refine_ls_weighting_details 'calc w=1/[\s^2^(Fo^2^)+(0.0353P)^2^+1.2575P] where P=(Fo^2^+2Fc^2^)/3'
_refine_ls_weighting_scheme calc
_refine_ls_wR_factor_gt 0.0865
_refine_ls_wR_factor_ref 0.0878
_reflns_number_gt 4906
_reflns_number_total 5235
_reflns_threshold_expression >2sigma(I)
_cod_data_source_file a908068fsup1.cif
_cod_data_source_block jb63k
_cod_original_cell_volume 2561.0(4)
_cod_database_code 7213193

loop_
_symmetry_equiv_pos_as_xyz
'x, y, z'
'-x, -y, z+1/2'
'x+1/2, -y, z'
'-x+1/2, y, z+1/2'

loop_
_atom_site_label
_atom_site_type_symbol
_atom_site_fract_x
_atom_site_fract_y
_atom_site_fract_z
_atom_site_U_iso_or_equiv
_atom_site_adp_type
_atom_site_occupancy
_atom_site_symmetry_multiplicity
_atom_site_calc_flag
_atom_site_refinement_flags
_atom_site_disorder_assembly
_atom_site_disorder_group
S1 S 0.19052(7) 0.1774(2) 0.36573(6) 0.0206(3) Uani 0.50 1 d PD A 1
S2 S 0.03037(6) 0.4847(2) 0.50240(6) 0.0261(3) Uani 0.50 1 d PD A 1
C33 C 0.0794(3) 0.3503(9) 0.4535(2) 0.0174(11) Uani 0.50 1 d PD A 1
S1A S 0.05810(6) 0.3719(2) 0.47167(6) 0.0154(3) Uani 0.50 1 d PD A 2
S2A S 0.21582(5) 0.0453(2) 0.33520(5) 0.0210(2) Uani 0.50 1 d PD A 2
C33A C 0.1661(2) 0.1865(9) 0.3849(2) 0.0214(12) Uani 0.50 1 d PD A 2
O1 O 0.19062(7) -0.2886(3) 0.47638(8) 0.0277(4) Uani 1 1 d . . .
O2 O 0.06425(17) -0.0682(6) 0.54638(18) 0.0323(8) Uiso 0.50 1 d P A 1
O2A O 0.06198(15) 0.0165(5) 0.57220(14) 0.0194(6) Uiso 0.50 1 d P A 2
O3 O 0.05465(7) 0.8317(3) 0.36173(8) 0.0248(3) Uani 1 1 d . . .
O4 O 0.18658(16) 0.6178(6) 0.29501(17) 0.0287(7) Uiso 0.50 1 d P A 1
O4A O 0.18748(16) 0.5470(6) 0.27050(16) 0.0225(7) Uiso 0.50 1 d P A 2
C1 C 0.16850(11) 0.1010(4) 0.44474(10) 0.0240(5) Uani 1 1 d D . .
C2 C 0.21311(10) -0.0922(4) 0.46766(10) 0.0199(4) Uani 1 1 d . A .
C3 C 0.28033(10) -0.0375(4) 0.48042(10) 0.0183(4) Uani 1 1 d . . .
C4 C 0.30853(10) 0.1771(4) 0.46509(10) 0.0210(4) Uani 1 1 d . A .
H4 H 0.2843 0.2973 0.4454 0.025 Uiso 1 1 calc R . .
C5 C 0.37205(10) 0.2165(4) 0.47844(12) 0.0258(5) Uani 1 1 d . . .
H5 H 0.3915 0.3613 0.4666 0.031 Uiso 1 1 calc R A .
C6 C 0.40702(12) 0.0451(4) 0.50898(12) 0.0296(5) Uani 1 1 d . A .
H6 H 0.4503 0.0734 0.5187 0.035 Uiso 1 1 calc R . .
C7 C 0.37916(11) -0.1669(4) 0.52527(12) 0.0299(5) Uani 1 1 d . . .
H7 H 0.4034 -0.2843 0.5461 0.036 Uiso 1 1 calc R A .
C8 C 0.31617(11) -0.2100(4) 0.51152(10) 0.0246(5) Uani 1 1 d . A .
H8 H 0.2972 -0.3561 0.5231 0.029 Uiso 1 1 calc R . .
C9 C 0.12099(10) 0.1759(4) 0.48221(12) 0.0278(5) Uani 1 1 d D A .
C10 C 0.11289(12) 0.0733(5) 0.54687(15) 0.0396(7) Uani 1 1 d . . .
C11 C 0.16604(12) 0.0915(4) 0.59107(12) 0.0283(5) Uani 1 1 d . A .
C12 C 0.20696(13) 0.2826(4) 0.58879(12) 0.0333(6) Uani 1 1 d . . .
H12 H 0.2009 0.4036 0.5587 0.040 Uiso 1 1 calc R A .
C13 C 0.25700(16) 0.2966(5) 0.63083(12) 0.0446(7) Uani 1 1 d . A .
H13 H 0.2848 0.4289 0.6300 0.054 Uiso 1 1 calc R . .
C14 C 0.26621(16) 0.1177(5) 0.67375(12) 0.0438(7) Uani 1 1 d . . .
H14 H 0.3010 0.1261 0.7017 0.053 Uiso 1 1 calc R A .
C15 C 0.22551(14) -0.0725(5) 0.67643(12) 0.0381(7) Uani 1 1 d . A .
H15 H 0.2322 -0.1944 0.7062 0.046 Uiso 1 1 calc R . .
C16 C 0.17457(13) -0.0859(5) 0.63558(12) 0.0342(6) Uani 1 1 d . . .
H16 H 0.1457 -0.2148 0.6379 0.041 Uiso 1 1 calc R A .
C17 C 0.07929(10) 0.4429(4) 0.39294(10) 0.0204(4) Uani 1 1 d D . .
C18 C 0.03442(10) 0.6322(4) 0.36905(9) 0.0185(4) Uani 1 1 d . A .
C19 C -0.03186(10) 0.5648(4) 0.35186(10) 0.0186(4) Uani 1 1 d . . .
C20 C -0.05835(10) 0.3470(4) 0.36835(10) 0.0216(4) Uani 1 1 d . A .
H20 H -0.0337 0.2325 0.3899 0.026 Uiso 1 1 calc R . .
C21 C -0.12105(10) 0.2993(4) 0.35290(11) 0.0248(5) Uani 1 1 d . . .
H21 H -0.1398 0.1540 0.3655 0.030 Uiso 1 1 calc R A .
C22 C -0.15652(12) 0.4619(4) 0.31927(12) 0.0298(6) Uani 1 1 d . A .
H22 H -0.1993 0.4278 0.3088 0.036 Uiso 1 1 calc R . .
C23 C -0.12944(11) 0.6735(4) 0.30116(12) 0.0286(5) Uani 1 1 d . . .
H23 H -0.1533 0.7830 0.2772 0.034 Uiso 1 1 calc R A .
C24 C -0.06739(10) 0.7270(4) 0.31785(10) 0.0233(5) Uani 1 1 d . A .
H24 H -0.0493 0.8743 0.3060 0.028 Uiso 1 1 calc R . .
C25 C 0.12777(10) 0.3715(4) 0.35637(12) 0.0265(5) Uani 1 1 d D A .
C26 C 0.13825(11) 0.4792(4) 0.29260(14) 0.0311(6) Uani 1 1 d . . .
C27 C 0.08657(11) 0.4625(4) 0.24648(11) 0.0254(5) Uani 1 1 d . A .
C28 C 0.04563(13) 0.2684(4) 0.24644(11) 0.0318(5) Uani 1 1 d . . .
H28 H 0.0504 0.1457 0.2763 0.038 Uiso 1 1 calc R A .
C29 C -0.00213(16) 0.2573(5) 0.20209(14) 0.0458(7) Uani 1 1 d . A .
H29 H -0.0294 0.1237 0.2008 0.055 Uiso 1 1 calc R . .
C30 C -0.01019(16) 0.4383(5) 0.16008(12) 0.0452(7) Uani 1 1 d . . .
H30 H -0.0433 0.4294 0.1302 0.054 Uiso 1 1 calc R A .
C31 C 0.02968(14) 0.6345(5) 0.16082(12) 0.0370(6) Uani 1 1 d . A .
H31 H 0.0230 0.7611 0.1325 0.044 Uiso 1 1 calc R . .
C32 C 0.07945(13) 0.6449(4) 0.20323(12) 0.0323(6) Uani 1 1 d . . .
H32 H 0.1082 0.7744 0.2027 0.039 Uiso 1 1 calc R A .

loop_
_atom_site_aniso_label
_atom_site_aniso_U_11
_atom_site_aniso_U_22
_atom_site_aniso_U_33
_atom_site_aniso_U_23
_atom_site_aniso_U_13
_atom_site_aniso_U_12
S1 0.0158(7) 0.0252(6) 0.0209(6) 0.0038(6) -0.0028(5) 0.0036(6)
S2 0.0214(6) 0.0366(6) 0.0201(6) -0.0003(5) 0.0002(5) 0.0053(5)
C33 0.016(3) 0.015(2) 0.022(3) -0.008(2) 0.002(2) 0.007(2)
S1A 0.0112(7) 0.0214(6) 0.0136(6) 0.0007(6) 0.0033(5) 0.0074(5)
S2A 0.0170(6) 0.0317(6) 0.0142(5) -0.0019(4) 0.0035(4) 0.0092(5)
C33A 0.010(3) 0.027(3) 0.028(3) -0.003(2) 0.007(2) -0.001(2)
O1 0.0254(8) 0.0217(8) 0.0359(9) 0.0094(7) -0.0061(7) -0.0065(6)
O3 0.0223(8) 0.0225(8) 0.0298(8) 0.0028(6) -0.0017(7) -0.0030(6)
C1 0.0207(11) 0.0234(11) 0.0278(12) 0.0098(9) -0.0104(9) -0.0070(9)
C2 0.0202(11) 0.0212(10) 0.0183(10) 0.0030(9) -0.0031(8) -0.0006(8)
C3 0.0163(11) 0.0224(10) 0.0163(10) -0.0007(8) -0.0024(8) 0.0005(8)
C4 0.0210(11) 0.0231(10) 0.0189(10) 0.0013(8) 0.0003(8) 0.0014(8)
C5 0.0195(11) 0.0261(11) 0.0318(12) -0.0013(10) 0.0040(9) -0.0054(9)
C6 0.0176(12) 0.0374(13) 0.0337(13) -0.0067(11) -0.0063(11) 0.0020(10)
C7 0.0250(13) 0.0282(12) 0.0366(13) 0.0011(10) -0.0103(10) 0.0055(10)
C8 0.0242(12) 0.0221(11) 0.0274(12) 0.0040(9) -0.0074(9) 0.0002(9)
C9 0.0130(10) 0.0216(11) 0.0487(14) 0.0078(10) -0.0077(10) -0.0024(8)
C10 0.0178(13) 0.0333(14) 0.0676(19) 0.0263(13) 0.0072(12) 0.0055(11)
C11 0.0298(13) 0.0239(11) 0.0311(12) 0.0029(10) 0.0151(10) 0.0068(10)
C12 0.0505(16) 0.0245(12) 0.0250(11) -0.0011(9) 0.0060(11) -0.0002(11)
C13 0.073(2) 0.0356(14) 0.0256(13) -0.0053(11) -0.0073(13) -0.0117(14)
C14 0.068(2) 0.0436(15) 0.0202(13) -0.0060(12) -0.0061(13) 0.0025(15)
C15 0.0537(18) 0.0358(14) 0.0248(12) 0.0029(11) 0.0017(12) 0.0115(13)
C16 0.0357(14) 0.0307(13) 0.0363(14) 0.0082(11) 0.0101(11) 0.0046(11)
C17 0.0151(10) 0.0229(11) 0.0230(11) 0.0060(9) -0.0068(8) -0.0067(9)
C18 0.0191(10) 0.0221(10) 0.0144(9) -0.0004(8) 0.0001(8) -0.0005(8)
C19 0.0166(11) 0.0227(11) 0.0165(11) -0.0010(8) 0.0005(8) -0.0010(9)
C20 0.0178(10) 0.0210(10) 0.0260(11) -0.0025(9) 0.0002(9) 0.0017(8)
C21 0.0216(12) 0.0252(11) 0.0276(12) -0.0058(9) 0.0010(9) -0.0032(9)
C22 0.0144(11) 0.0382(13) 0.0368(14) -0.0128(11) -0.0044(10) 0.0014(10)
C23 0.0225(12) 0.0310(12) 0.0324(13) -0.0030(10) -0.0077(9) 0.0077(10)
C24 0.0206(11) 0.0237(11) 0.0257(11) 0.0003(9) -0.0020(9) 0.0021(9)
C25 0.0145(10) 0.0178(10) 0.0471(14) 0.0030(10) -0.0070(10) -0.0014(8)
C26 0.0129(11) 0.0271(12) 0.0534(16) 0.0127(11) 0.0076(11) 0.0049(9)
C27 0.0272(12) 0.0240(11) 0.0249(12) -0.0005(9) 0.0115(10) 0.0030(9)
C28 0.0475(15) 0.0252(12) 0.0227(11) -0.0032(9) 0.0085(11) -0.0038(11)
C29 0.068(2) 0.0355(14) 0.0341(14) -0.0086(12) -0.0018(14) -0.0175(14)
C30 0.063(2) 0.0487(18) 0.0239(13) -0.0035(12) -0.0042(13) -0.0125(15)
C31 0.0534(18) 0.0357(14) 0.0221(12) 0.0028(10) 0.0066(11) 0.0006(13)
C32 0.0349(14) 0.0285(12) 0.0337(13) 0.0031(11) 0.0156(11) -0.0008(11)

loop_
_atom_type_symbol
_atom_type_description
_atom_type_scat_dispersion_real
_atom_type_scat_dispersion_imag
_atom_type_scat_source
C C 0.0033 0.0016 'International Tables Vol C Tables 4.2.6.8 and 6.1.1.4'
H H 0.0000 0.0000 'International Tables Vol C Tables 4.2.6.8 and 6.1.1.4'
O O 0.0106 0.0060 'International Tables Vol C Tables 4.2.6.8 and 6.1.1.4'
S S 0.1246 0.1234 'International Tables Vol C Tables 4.2.6.8 and 6.1.1.4'

loop_
_geom_angle_atom_site_label_1
_geom_angle_atom_site_label_2
_geom_angle_atom_site_label_3
_geom_angle
C25 S1 C1 93.66(13)
C17 C33 C9 130.2(4)
C17 C33 S2 114.6(3)
C9 C33 S2 114.7(3)
C9 S1A C17 94.29(13)
C1 C33A C25 131.8(4)
C1 C33A S2A 113.6(3)
C25 C33A S2A 114.5(3)
C9 C1 C33A 114.8(3)
C9 C1 C2 119.27(19)
C33A C1 C2 125.3(3)
C9 C1 S1 132.29(18)
C33A C1 S1 18.1(2)
C2 C1 S1 108.38(16)
O1 C2 C3 122.33(19)
O1 C2 C1 117.43(18)
C3 C2 C1 120.21(17)
C4 C3 C8 119.2(2)
C4 C3 C2 123.34(19)
C8 C3 C2 117.41(19)
C5 C4 C3 120.3(2)
C6 C5 C4 120.1(2)
C7 C6 C5 120.1(2)
C6 C7 C8 120.5(2)
C7 C8 C3 119.8(2)
C1 C9 C33 113.9(3)
C1 C9 C10 120.7(2)
C33 C9 C10 125.4(3)
C1 C9 S1A 133.2(2)
C33 C9 S1A 19.3(2)
C10 C9 S1A 106.03(18)
O2A C10 O2 33.42(18)
O2A C10 C11 113.1(3)
O2 C10 C11 130.4(3)
O2A C10 C9 126.6(3)
O2 C10 C9 108.4(3)
C11 C10 C9 118.6(2)
C12 C11 C16 120.2(3)
C12 C11 C10 120.4(2)
C16 C11 C10 119.3(2)
C11 C12 C13 119.7(2)
C14 C13 C12 119.9(3)
C15 C14 C13 120.7(3)
C14 C15 C16 119.9(2)
C15 C16 C11 119.6(3)
C25 C17 C33 115.3(3)
C25 C17 C18 119.03(19)
C33 C17 C18 125.3(3)
C25 C17 S1A 132.08(18)
C33 C17 S1A 16.8(2)
C18 C17 S1A 108.71(15)
O3 C18 C19 122.16(19)
O3 C18 C17 118.56(18)
C19 C18 C17 119.18(18)
C24 C19 C20 119.8(2)
C24 C19 C18 117.78(19)
C20 C19 C18 122.38(19)
C21 C20 C19 119.4(2)
C22 C21 C20 120.6(2)
C23 C22 C21 119.8(2)
C22 C23 C24 120.3(2)
C23 C24 C19 120.0(2)
C17 C25 C33A 112.9(3)
C17 C25 C26 121.11(19)
C33A C25 C26 126.0(3)
C17 C25 S1 134.44(19)
C33A C25 S1 21.88(19)
C26 C25 S1 104.35(17)
O4A C26 O4 30.57(18)
O4A C26 C27 113.1(3)
O4 C26 C27 130.6(3)
O4A C26 C25 127.6(3)
O4 C26 C25 108.9(3)
C27 C26 C25 118.30(19)
C32 C27 C28 120.8(2)
C32 C27 C26 118.7(2)
C28 C27 C26 120.5(2)
C29 C28 C27 119.0(2)
C30 C29 C28 120.5(3)
C29 C30 C31 120.7(3)
C30 C31 C32 119.8(2)
C31 C32 C27 119.1(2)

loop_
_geom_bond_atom_site_label_1
_geom_bond_atom_site_label_2
_geom_bond_distance
S1 C25 1.730(2)
S1 C1 1.813(3)
S2 C33 1.658(5)
C33 C17 1.403(5)
C33 C9 1.456(5)
S1A C9 1.743(2)
S1A C17 1.796(3)
S2A C33A 1.697(5)
C33A C1 1.375(5)
C33A C25 1.456(5)
O1 C2 1.221(3)
O2 C10 1.301(4)
O2A C10 1.246(4)
O3 C18 1.216(2)
O4 C26 1.286(4)
O4A C26 1.205(4)
C1 C9 1.353(3)
C1 C2 1.523(3)
C2 C3 1.477(3)
C3 C4 1.389(3)
C3 C8 1.403(3)
C4 C5 1.388(3)
C5 C6 1.383(3)
C6 C7 1.379(4)
C7 C8 1.383(3)
C9 C10 1.516(4)
C10 C11 1.473(4)
C11 C12 1.383(4)
C11 C16 1.397(3)
C12 C13 1.392(4)
C13 C14 1.382(4)
C14 C15 1.376(4)
C15 C16 1.390(4)
C17 C25 1.351(3)
C17 C18 1.517(3)
C18 C19 1.495(3)
C19 C24 1.391(3)
C19 C20 1.397(3)
C20 C21 1.390(3)
C21 C22 1.388(3)
C22 C23 1.380(4)
C23 C24 1.391(3)
C25 C26 1.516(4)
C26 C27 1.476(4)
C27 C32 1.395(3)
C27 C28 1.396(3)
C28 C29 1.388(4)
C29 C30 1.375(4)
C30 C31 1.391(4)
C31 C32 1.392(4)
